data_7104134
loop_
_publ_author_name
'Buccella, Daniela'
'Parkin, Gerard'

_publ_section_title
;
 p-tert-Butyltetrathiatetramercaptocalix[4]arene as a sulfur-rich
 platform for molybdenum, tungsten and nickel.
;
_journal_issue 3
_journal_name_full 'Chemical communications (Cambridge, England)'
_journal_page_first 289
_journal_page_last 291
_journal_paper_doi 10.1039/b816066j
_journal_volume 34
_journal_year 2009
_chemical_formula_sum 'C58 H74 Ni2 P2 S8'
_chemical_formula_weight 1207.01
_chemical_name_systematic
;
?
;
_space_group_IT_number 2
_symmetry_cell_setting triclinic
_symmetry_space_group_name_Hall '-P 1'
_symmetry_space_group_name_H-M 'P -1'
_atom_sites_solution_hydrogens geom
_atom_sites_solution_primary direct
_atom_sites_solution_secondary difmap
_audit_creation_method SHELXL-97
_cell_angle_alpha 107.1050(10)
_cell_angle_beta 103.4440(10)
_cell_angle_gamma 103.6220(10)
_cell_formula_units_Z 2
_cell_length_a 12.0009(7)
_cell_length_b 16.9077(11)
_cell_length_c 17.2253(12)
_cell_measurement_reflns_used 2768
_cell_measurement_temperature 243(2)
_cell_measurement_theta_max 22.48
_cell_measurement_theta_min 2.36
_cell_volume 3070.5(3)
_computing_cell_refinement 'Bruker SMART'
_computing_data_collection 'Bruker SMART'
_computing_data_reduction 'Bruker SAINT'
_computing_molecular_graphics 'Bruker SHELXTL'
_computing_publication_material 'Bruker SHELXTL'
_computing_structure_refinement 'SHELXL-97 (Sheldrick, 1997)'
_computing_structure_solution 'SHELXS-97 (Sheldrick, 1990)'
_diffrn_ambient_temperature 243(2)
_diffrn_measured_fraction_theta_full 0.937
_diffrn_measured_fraction_theta_max 0.937
_diffrn_measurement_device_type 'CCD area detector'
_diffrn_measurement_method 'phi and omega scans'
_diffrn_radiation_monochromator graphite
_diffrn_radiation_source 'fine-focus sealed tube'
_diffrn_radiation_type MoK\a
_diffrn_radiation_wavelength 0.71073
_diffrn_reflns_av_R_equivalents 0.0493
_diffrn_reflns_av_sigmaI/netI 0.1498
_diffrn_reflns_limit_h_max 8
_diffrn_reflns_limit_h_min -14
_diffrn_reflns_limit_k_max 20
_diffrn_reflns_limit_k_min -20
_diffrn_reflns_limit_l_max 20
_diffrn_reflns_limit_l_min -20
_diffrn_reflns_number 13738
_diffrn_reflns_theta_full 25.03
_diffrn_reflns_theta_max 25.03
_diffrn_reflns_theta_min 1.31
_exptl_absorpt_coefficient_mu 0.972
_exptl_absorpt_correction_T_max 0.9808
_exptl_absorpt_correction_T_min 0.9263
_exptl_absorpt_correction_type empirical
_exptl_absorpt_process_details sadabs
_exptl_crystal_colour RED
_exptl_crystal_density_diffrn 1.306
_exptl_crystal_density_method 'not measured'
_exptl_crystal_description BLOCK
_exptl_crystal_F_000 1272
_exptl_crystal_size_max 0.08
_exptl_crystal_size_mid 0.08
_exptl_crystal_size_min 0.02
_refine_diff_density_max 0.431
_refine_diff_density_min -0.396
_refine_diff_density_rms 0.093
_refine_ls_extinction_coef 0.00105(12)
_refine_ls_extinction_expression Fc^*^=kFc[1+0.001xFc^2^\l^3^/sin(2\q)]^-1/4^
_refine_ls_extinction_method SHELXL
_refine_ls_goodness_of_fit_ref 1.046
_refine_ls_hydrogen_treatment constr
_refine_ls_matrix_type full
_refine_ls_number_parameters 632
_refine_ls_number_reflns 10181
_refine_ls_number_restraints 0
_refine_ls_restrained_S_all 1.046
_refine_ls_R_factor_all 0.1536
_refine_ls_R_factor_gt 0.0650
_refine_ls_shift/su_max 0.001
_refine_ls_shift/su_mean 0.000
_refine_ls_structure_factor_coef Fsqd
_refine_ls_weighting_details 'calc w=1/[\s^2^(Fo^2^)+(0.0299P)^2^+0.0000P] where P=(Fo^2^+2Fc^2^)/3'
_refine_ls_weighting_scheme calc
_refine_ls_wR_factor_gt 0.1020
_refine_ls_wR_factor_ref 0.1246
_reflns_number_gt 5309
_reflns_number_total 10181
_reflns_threshold_expression >2sigma(I)
_cod_data_source_file b816066j.txt
_cod_data_source_block s8nis10
_cod_depositor_comments
;
The following automatic conversions were performed:
'_symmetry_cell_setting' value 'Triclinic' changed to 'triclinic'
according to '/home/saulius/struct/CIF-dictionaries/cif_core.dic'
dictionary named 'cif_core.dic' version 2.4.1 from
2010-06-29.

'_exptl_absorpt_correction_type' value 'EMPIRICAL' changed to
'empirical' according to
'/home/saulius/struct/CIF-dictionaries/cif_core.dic' dictionary named
'cif_core.dic' version 2.4.1 from 2010-06-29.

Automatic conversion script
Id: cif_fix_enum 1527 2010-12-29 10:47:43Z saulius 
;
_cod_original_sg_symbol_H-M P-1
_cod_database_code 7104134

loop_
_symmetry_equiv_pos_as_xyz
'x, y, z'
'-x, -y, -z'

loop_
_atom_site_label
_atom_site_type_symbol
_atom_site_fract_x
_atom_site_fract_y
_atom_site_fract_z
_atom_site_U_iso_or_equiv
_atom_site_adp_type
_atom_site_occupancy
_atom_site_symmetry_multiplicity
_atom_site_calc_flag
_atom_site_refinement_flags
_atom_site_disorder_assembly
_atom_site_disorder_group
Ni1 Ni -0.09934(7) 0.33033(5) 0.36689(5) 0.0343(2) Uani 1 1 d . . .
S1 S -0.13301(13) 0.41212(10) 0.29593(10) 0.0314(4) Uani 1 1 d . . .
S2 S 0.35910(13) 0.52793(11) 0.45974(10) 0.0365(4) Uani 1 1 d . . .
S10 S -0.24349(14) 0.34424(10) 0.41908(11) 0.0379(4) Uani 1 1 d . . .
S20 S 0.09173(14) 0.37031(10) 0.38075(11) 0.0361(4) Uani 1 1 d . . .
P1 P -0.08583(15) 0.22370(11) 0.40912(11) 0.0382(5) Uani 1 1 d . . .
C10 C -0.2575(5) 0.4413(4) 0.4076(4) 0.0261(14) Uani 1 1 d . . .
C11 C -0.2164(5) 0.4712(4) 0.3488(3) 0.0253(14) Uani 1 1 d . . .
C12 C -0.2499(5) 0.5358(4) 0.3254(4) 0.0302(15) Uani 1 1 d . . .
H12A H -0.2263 0.5499 0.2815 0.036 Uiso 1 1 calc R . .
C13 C -0.3176(5) 0.5805(4) 0.3649(4) 0.0272(14) Uani 1 1 d . . .
C14 C -0.3441(5) 0.5587(4) 0.4318(4) 0.0298(15) Uani 1 1 d . . .
H14A H -0.3835 0.5908 0.4635 0.036 Uiso 1 1 calc R . .
C15 C -0.3154(5) 0.4921(4) 0.4541(4) 0.0293(15) Uani 1 1 d . . .
C16 C -0.3640(6) 0.6461(4) 0.3343(4) 0.0396(17) Uani 1 1 d . . .
C17 C -0.2960(6) 0.6807(4) 0.2806(4) 0.057(2) Uani 1 1 d . . .
H17A H -0.2122 0.7133 0.3155 0.086 Uiso 1 1 calc R . .
H17B H -0.3332 0.7189 0.2599 0.086 Uiso 1 1 calc R . .
H17C H -0.2993 0.6320 0.2321 0.086 Uiso 1 1 calc R . .
C18 C -0.4980(6) 0.5960(5) 0.2764(4) 0.064(2) Uani 1 1 d . . .
H18A H -0.5322 0.6354 0.2556 0.095 Uiso 1 1 calc R . .
H18B H -0.5441 0.5743 0.3095 0.095 Uiso 1 1 calc R . .
H18C H -0.5014 0.5472 0.2281 0.095 Uiso 1 1 calc R . .
C19 C -0.3623(7) 0.7223(4) 0.4088(4) 0.067(2) Uani 1 1 d . . .
H19A H -0.2793 0.7551 0.4455 0.100 Uiso 1 1 calc R . .
H19B H -0.4083 0.7001 0.4418 0.100 Uiso 1 1 calc R . .
H19C H -0.3983 0.7603 0.3868 0.100 Uiso 1 1 calc R . .
C20 C 0.1123(5) 0.4707(4) 0.3663(3) 0.0282(15) Uani 1 1 d . . .
C21 C 0.2245(5) 0.5349(4) 0.3939(4) 0.0291(15) Uani 1 1 d . . .
C22 C 0.2372(5) 0.6075(4) 0.3693(4) 0.0365(16) Uani 1 1 d . . .
H22A H 0.3141 0.6502 0.3897 0.044 Uiso 1 1 calc R . .
C23 C 0.1421(6) 0.6190(4) 0.3168(4) 0.0371(16) Uani 1 1 d . . .
C24 C 0.0293(5) 0.5602(4) 0.2967(4) 0.0349(16) Uani 1 1 d . . .
H24A H -0.0387 0.5679 0.2638 0.042 Uiso 1 1 calc R . .
C25 C 0.0128(5) 0.4899(4) 0.3235(3) 0.0281(15) Uani 1 1 d . . .
C26 C 0.1628(6) 0.6932(5) 0.2819(5) 0.0499(19) Uani 1 1 d . . .
C27 C 0.1910(8) 0.6591(6) 0.1986(6) 0.116(4) Uani 1 1 d . . .
H27A H 0.2036 0.7045 0.1748 0.173 Uiso 1 1 calc R . .
H27B H 0.1236 0.6082 0.1577 0.173 Uiso 1 1 calc R . .
H27C H 0.2637 0.6429 0.2105 0.173 Uiso 1 1 calc R . .
C28 C 0.0499(7) 0.7179(5) 0.2572(5) 0.078(3) Uani 1 1 d . . .
H28A H 0.0670 0.7645 0.2353 0.117 Uiso 1 1 calc R . .
H28B H 0.0252 0.7377 0.3073 0.117 Uiso 1 1 calc R . .
H28C H -0.0148 0.6672 0.2133 0.117 Uiso 1 1 calc R . .
C29 C 0.2630(8) 0.7732(6) 0.3444(6) 0.151(5) Uani 1 1 d . . .
H29A H 0.2726 0.8183 0.3200 0.227 Uiso 1 1 calc R . .
H29B H 0.3377 0.7596 0.3570 0.227 Uiso 1 1 calc R . .
H29C H 0.2439 0.7940 0.3969 0.227 Uiso 1 1 calc R . .
C31 C -0.2257(5) 0.1485(4) 0.4009(4) 0.053(2) Uani 1 1 d . . .
H31A H -0.2088 0.1035 0.4214 0.079 Uiso 1 1 calc R . .
H31B H -0.2776 0.1216 0.3414 0.079 Uiso 1 1 calc R . .
H31C H -0.2661 0.1799 0.4355 0.079 Uiso 1 1 calc R . .
C32 C 0.0035(6) 0.2636(4) 0.5210(4) 0.064(2) Uani 1 1 d . . .
H32A H 0.0080 0.2144 0.5382 0.096 Uiso 1 1 calc R . .
H32B H -0.0340 0.2982 0.5554 0.096 Uiso 1 1 calc R . .
H32C H 0.0846 0.2996 0.5296 0.096 Uiso 1 1 calc R . .
C33 C -0.0137(6) 0.1520(4) 0.3543(4) 0.061(2) Uani 1 1 d . . .
H33A H -0.0121 0.1064 0.3776 0.092 Uiso 1 1 calc R . .
H33B H 0.0685 0.1858 0.3627 0.092 Uiso 1 1 calc R . .
H33C H -0.0592 0.1256 0.2934 0.092 Uiso 1 1 calc R . .
Ni2 Ni 0.27442(7) -0.02161(5) -0.11202(5) 0.0395(2) Uani 1 1 d . . .
P2 P 0.20396(17) 0.08651(12) -0.08611(12) 0.0496(5) Uani 1 1 d . . .
S21 S 0.29743(14) -0.14606(10) -0.16601(10) 0.0331(4) Uani 1 1 d . . .
S22 S 0.31624(17) -0.10293(11) 0.16692(11) 0.0475(5) Uani 1 1 d . . .
S210 S 0.39930(15) 0.03964(10) -0.16589(11) 0.0435(5) Uani 1 1 d . . .
S220 S 0.23453(16) -0.05262(11) -0.00645(11) 0.0477(5) Uani 1 1 d . . .
C210 C 0.4849(5) -0.0321(4) -0.1805(3) 0.0311(15) Uani 1 1 d . . .
C211 C 0.4388(5) -0.1180(4) -0.1866(3) 0.0272(15) Uani 1 1 d . . .
C212 C 0.4901(5) -0.1808(4) -0.2164(3) 0.0338(16) Uani 1 1 d . . .
H21A H 0.4505 -0.2395 -0.2258 0.041 Uiso 1 1 calc R . .
C213 C 0.5998(6) -0.1588(4) -0.2328(3) 0.0332(16) Uani 1 1 d . . .
C214 C 0.6528(6) -0.0703(4) -0.2153(4) 0.0385(17) Uani 1 1 d . . .
H21B H 0.7293 -0.0523 -0.2218 0.046 Uiso 1 1 calc R . .
C215 C 0.6003(6) -0.0070(4) -0.1888(4) 0.0330(16) Uani 1 1 d . . .
C216 C 0.6559(6) -0.2267(4) -0.2709(4) 0.0415(17) Uani 1 1 d . . .
C217 C 0.5985(6) -0.3157(4) -0.2686(5) 0.063(2) Uani 1 1 d . . .
H21C H 0.6094 -0.3105 -0.2095 0.094 Uiso 1 1 calc R . .
H21D H 0.6368 -0.3563 -0.2941 0.094 Uiso 1 1 calc R . .
H21E H 0.5126 -0.3372 -0.3007 0.094 Uiso 1 1 calc R . .
C218 C 0.7919(6) -0.1967(4) -0.2234(5) 0.067(2) Uani 1 1 d . . .
H21F H 0.8052 -0.1895 -0.1637 0.100 Uiso 1 1 calc R . .
H21G H 0.8310 -0.1413 -0.2269 0.100 Uiso 1 1 calc R . .
H21H H 0.8258 -0.2402 -0.2495 0.100 Uiso 1 1 calc R . .
C219 C 0.6383(7) -0.2367(5) -0.3647(4) 0.075(3) Uani 1 1 d . . .
H21I H 0.6755 -0.1804 -0.3672 0.113 Uiso 1 1 calc R . .
H21J H 0.5523 -0.2580 -0.3966 0.113 Uiso 1 1 calc R . .
H21K H 0.6759 -0.2781 -0.3897 0.113 Uiso 1 1 calc R . .
C220 C 0.3004(5) -0.1349(4) -0.0049(4) 0.0317(15) Uani 1 1 d . . .
C221 C 0.3253(5) -0.1605(4) 0.0650(4) 0.0343(16) Uani 1 1 d . . .
C222 C 0.3580(5) -0.2351(4) 0.0579(4) 0.0353(16) Uani 1 1 d . . .
H22B H 0.3739 -0.2511 0.1061 0.042 Uiso 1 1 calc R . .
C223 C 0.3683(5) -0.2872(4) -0.0177(4) 0.0356(16) Uani 1 1 d . . .
C224 C 0.3518(5) -0.2581(4) -0.0849(4) 0.0327(15) Uani 1 1 d . . .
H22C H 0.3605 -0.2901 -0.1366 0.039 Uiso 1 1 calc R . .
C225 C 0.3226(5) -0.1820(4) -0.0774(4) 0.0283(15) Uani 1 1 d . . .
C226 C 0.3877(7) -0.3758(4) -0.0279(4) 0.0454(18) Uani 1 1 d . . .
C227 C 0.4535(7) -0.4000(5) -0.0925(5) 0.082(3) Uani 1 1 d . . .
H22D H 0.5339 -0.3573 -0.0718 0.123 Uiso 1 1 calc R . .
H22E H 0.4083 -0.4006 -0.1473 0.123 Uiso 1 1 calc R . .
H22F H 0.4601 -0.4576 -0.0994 0.123 Uiso 1 1 calc R . .
C228 C 0.4575(9) -0.3775(5) 0.0565(5) 0.120(4) Uani 1 1 d . . .
H22G H 0.5372 -0.3335 0.0790 0.181 Uiso 1 1 calc R . .
H22H H 0.4660 -0.4349 0.0475 0.181 Uiso 1 1 calc R . .
H22I H 0.4140 -0.3653 0.0972 0.181 Uiso 1 1 calc R . .
C229 C 0.2619(8) -0.4456(5) -0.0636(6) 0.097(3) Uani 1 1 d . . .
H22J H 0.2174 -0.4325 -0.0238 0.146 Uiso 1 1 calc R . .
H22K H 0.2707 -0.5026 -0.0710 0.146 Uiso 1 1 calc R . .
H22L H 0.2180 -0.4457 -0.1186 0.146 Uiso 1 1 calc R . .
C231 C 0.2962(8) 0.1754(5) 0.0095(5) 0.100(3) Uani 1 1 d . . .
H23A H 0.2601 0.2217 0.0179 0.151 Uiso 1 1 calc R . .
H23B H 0.3761 0.1973 0.0055 0.151 Uiso 1 1 calc R . .
H23C H 0.3030 0.1562 0.0577 0.151 Uiso 1 1 calc R . .
C232 C 0.1880(8) 0.1351(6) -0.1659(5) 0.112(4) Uani 1 1 d . . .
H23D H 0.1555 0.1824 -0.1488 0.168 Uiso 1 1 calc R . .
H23E H 0.1333 0.0912 -0.2205 0.168 Uiso 1 1 calc R . .
H23F H 0.2666 0.1579 -0.1714 0.168 Uiso 1 1 calc R . .
C233 C 0.0564(7) 0.0608(6) -0.0756(7) 0.141(5) Uani 1 1 d . . .
H23G H 0.0320 0.1128 -0.0644 0.211 Uiso 1 1 calc R . .
H23H H 0.0580 0.0405 -0.0283 0.211 Uiso 1 1 calc R . .
H23I H -0.0010 0.0153 -0.1283 0.211 Uiso 1 1 calc R . .
C300 C -0.018(3) -0.0540(10) 0.4208(11) 0.179(9) Uani 1 1 d . . .
H30A H -0.0271 -0.0929 0.3662 0.215 Uiso 1 1 calc R . .
C301 C -0.1179(18) -0.0476(15) 0.4409(18) 0.198(12) Uani 1 1 d . . .
H30B H -0.1970 -0.0774 0.4021 0.238 Uiso 1 1 calc R . .
C302 C -0.092(2) 0.0082(15) 0.5258(18) 0.155(7) Uani 1 1 d . . .
H30C H -0.1573 0.0132 0.5457 0.186 Uiso 1 1 calc R . .
C400 C 0.4650(13) 0.0341(14) 0.5678(11) 0.121(5) Uani 1 1 d . . .
H40A H 0.4397 0.0574 0.6148 0.145 Uiso 1 1 calc R . .
C401 C 0.5164(14) -0.0271(14) 0.5656(12) 0.110(5) Uani 1 1 d . . .
H40B H 0.5294 -0.0462 0.6119 0.132 Uiso 1 1 calc R . .
C402 C 0.5509(12) -0.0628(8) 0.4971(19) 0.137(5) Uani 1 1 d . . .
H40C H 0.5857 -0.1073 0.4955 0.164 Uiso 1 1 calc R . .
C500 C 0.1983(12) 0.4131(9) 0.0782(13) 0.144(5) Uani 1 1 d . . .
H50A H 0.2695 0.4555 0.0839 0.172 Uiso 1 1 calc R . .
C501 C 0.1235(17) 0.3602(10) 0.0001(9) 0.135(5) Uani 1 1 d . . .
H50B H 0.1409 0.3652 -0.0490 0.162 Uiso 1 1 calc R . .
C502 C 0.0233(13) 0.3000(8) -0.0070(8) 0.128(5) Uani 1 1 d . . .
H50C H -0.0297 0.2613 -0.0617 0.154 Uiso 1 1 calc R . .
C503 C -0.0026(9) 0.2943(8) 0.0631(12) 0.119(4) Uani 1 1 d . . .
H50D H -0.0742 0.2527 0.0578 0.143 Uiso 1 1 calc R . .
C504 C 0.0752(15) 0.3488(9) 0.1414(8) 0.101(4) Uani 1 1 d . . .
H50E H 0.0579 0.3446 0.1908 0.122 Uiso 1 1 calc R . .
C505 C 0.1743(13) 0.4074(7) 0.1493(8) 0.116(4) Uani 1 1 d . . .
H50F H 0.2283 0.4451 0.2040 0.139 Uiso 1 1 calc R . .

loop_
_atom_site_aniso_label
_atom_site_aniso_U_11
_atom_site_aniso_U_22
_atom_site_aniso_U_33
_atom_site_aniso_U_23
_atom_site_aniso_U_13
_atom_site_aniso_U_12
Ni1 0.0335(5) 0.0323(5) 0.0401(5) 0.0142(4) 0.0143(4) 0.0127(4)
S1 0.0292(9) 0.0311(9) 0.0339(10) 0.0099(8) 0.0114(8) 0.0114(8)
S2 0.0268(9) 0.0507(11) 0.0438(11) 0.0254(9) 0.0181(8) 0.0164(8)
S10 0.0389(10) 0.0345(10) 0.0523(11) 0.0221(9) 0.0245(9) 0.0160(8)
S20 0.0311(10) 0.0322(10) 0.0522(11) 0.0203(9) 0.0159(8) 0.0145(8)
P1 0.0377(11) 0.0345(11) 0.0418(11) 0.0153(9) 0.0108(9) 0.0115(9)
C10 0.015(3) 0.031(4) 0.029(4) 0.010(3) 0.004(3) 0.005(3)
C11 0.017(3) 0.029(4) 0.026(4) 0.010(3) 0.004(3) 0.004(3)
C12 0.023(4) 0.037(4) 0.026(4) 0.012(3) 0.003(3) 0.006(3)
C13 0.027(4) 0.028(4) 0.028(4) 0.007(3) 0.008(3) 0.014(3)
C14 0.023(4) 0.033(4) 0.033(4) 0.011(3) 0.008(3) 0.011(3)
C15 0.017(3) 0.032(4) 0.036(4) 0.012(3) 0.006(3) 0.005(3)
C16 0.048(4) 0.047(4) 0.039(4) 0.022(4) 0.017(4) 0.033(4)
C17 0.065(5) 0.071(5) 0.072(5) 0.049(5) 0.033(4) 0.044(4)
C18 0.053(5) 0.086(6) 0.059(5) 0.032(5) 0.009(4) 0.037(5)
C19 0.099(6) 0.065(5) 0.054(5) 0.024(4) 0.027(5) 0.051(5)
C20 0.036(4) 0.033(4) 0.027(4) 0.015(3) 0.023(3) 0.013(3)
C21 0.030(4) 0.038(4) 0.031(4) 0.017(3) 0.017(3) 0.020(3)
C22 0.030(4) 0.039(4) 0.043(4) 0.017(3) 0.018(3) 0.006(3)
C23 0.034(4) 0.047(4) 0.036(4) 0.021(3) 0.014(3) 0.013(4)
C24 0.033(4) 0.047(4) 0.035(4) 0.022(3) 0.015(3) 0.020(4)
C25 0.029(4) 0.033(4) 0.025(4) 0.008(3) 0.015(3) 0.011(3)
C26 0.047(5) 0.053(5) 0.064(5) 0.043(4) 0.020(4) 0.012(4)
C27 0.155(9) 0.163(10) 0.152(9) 0.131(9) 0.124(8) 0.104(8)
C28 0.087(6) 0.089(6) 0.117(7) 0.080(6) 0.054(6) 0.058(5)
C29 0.131(9) 0.093(8) 0.167(11) 0.103(8) -0.051(8) -0.047(7)
C31 0.056(5) 0.042(4) 0.059(5) 0.027(4) 0.019(4) 0.003(4)
C32 0.068(5) 0.060(5) 0.053(5) 0.024(4) 0.003(4) 0.015(4)
C33 0.072(5) 0.041(5) 0.091(6) 0.029(4) 0.039(5) 0.035(4)
Ni2 0.0419(5) 0.0369(5) 0.0411(6) 0.0143(4) 0.0136(4) 0.0156(4)
P2 0.0507(13) 0.0466(12) 0.0559(13) 0.0193(11) 0.0161(10) 0.0242(10)
S21 0.0353(10) 0.0305(10) 0.0323(10) 0.0119(8) 0.0097(8) 0.0096(8)
S22 0.0724(13) 0.0318(10) 0.0460(12) 0.0148(9) 0.0392(10) 0.0102(10)
S210 0.0562(12) 0.0338(10) 0.0529(12) 0.0207(9) 0.0266(10) 0.0221(9)
S220 0.0611(12) 0.0459(11) 0.0548(12) 0.0239(10) 0.0328(10) 0.0298(10)
C210 0.042(4) 0.028(4) 0.024(4) 0.010(3) 0.010(3) 0.013(3)
C211 0.035(4) 0.023(4) 0.017(3) 0.004(3) 0.006(3) 0.005(3)
C212 0.045(4) 0.022(4) 0.025(4) 0.005(3) 0.007(3) 0.004(3)
C213 0.046(4) 0.030(4) 0.020(4) 0.007(3) 0.012(3) 0.009(3)
C214 0.049(4) 0.033(4) 0.031(4) 0.007(3) 0.020(3) 0.008(4)
C215 0.049(4) 0.027(4) 0.028(4) 0.014(3) 0.019(3) 0.012(3)
C216 0.055(5) 0.032(4) 0.044(5) 0.011(3) 0.026(4) 0.020(4)
C217 0.065(5) 0.042(5) 0.093(6) 0.019(4) 0.040(5) 0.031(4)
C218 0.052(5) 0.055(5) 0.089(6) 0.010(5) 0.028(5) 0.028(4)
C219 0.108(7) 0.074(6) 0.058(6) 0.011(5) 0.044(5) 0.055(5)
C220 0.038(4) 0.025(4) 0.034(4) 0.010(3) 0.019(3) 0.006(3)
C221 0.044(4) 0.028(4) 0.034(4) 0.011(3) 0.022(3) 0.008(3)
C222 0.047(4) 0.029(4) 0.030(4) 0.015(3) 0.014(3) 0.006(3)
C223 0.039(4) 0.022(4) 0.040(4) 0.010(3) 0.010(3) 0.002(3)
C224 0.046(4) 0.026(4) 0.025(4) 0.009(3) 0.014(3) 0.008(3)
C225 0.030(4) 0.020(4) 0.029(4) 0.009(3) 0.005(3) 0.003(3)
C226 0.077(5) 0.032(4) 0.036(4) 0.017(3) 0.018(4) 0.027(4)
C227 0.129(8) 0.046(5) 0.101(7) 0.030(5) 0.054(6) 0.060(5)
C228 0.241(12) 0.093(7) 0.042(6) 0.022(5) 0.017(7) 0.114(8)
C229 0.123(8) 0.031(5) 0.139(9) 0.031(5) 0.054(7) 0.017(5)
C231 0.138(8) 0.049(5) 0.078(7) -0.011(5) 0.002(6) 0.043(6)
C232 0.187(10) 0.136(9) 0.093(7) 0.077(7) 0.067(7) 0.127(8)
C233 0.065(6) 0.100(8) 0.301(15) 0.084(9) 0.094(8) 0.058(6)
C300 0.209(18) 0.092(10) 0.147(14) 0.034(9) -0.084(17) 0.046(15)
C301 0.125(15) 0.146(17) 0.27(3) 0.15(2) -0.066(19) -0.011(14)
C302 0.126(16) 0.182(18) 0.194(17) 0.130(15) 0.024(14) 0.070(14)
C400 0.096(10) 0.131(15) 0.094(12) 0.007(9) 0.030(8) 0.009(10)
C401 0.080(8) 0.106(11) 0.121(15) 0.060(11) -0.003(8) 0.000(7)
C402 0.127(10) 0.094(10) 0.169(15) 0.012(13) 0.038(13) 0.055(8)
C500 0.123(11) 0.110(11) 0.168(14) 0.067(12) 0.036(12) -0.024(8)
C501 0.211(16) 0.101(11) 0.086(10) 0.048(9) 0.048(10) 0.022(10)
C502 0.125(11) 0.094(10) 0.095(11) 0.028(8) -0.039(8) -0.008(8)
C503 0.056(7) 0.145(12) 0.164(13) 0.090(12) 0.039(9) 0.001(7)
C504 0.152(12) 0.101(10) 0.069(9) 0.029(7) 0.056(9) 0.058(9)
C505 0.136(12) 0.068(8) 0.074(9) 0.005(6) -0.022(8) -0.007(8)

loop_
_atom_type_symbol
_atom_type_description
_atom_type_scat_dispersion_real
_atom_type_scat_dispersion_imag
_atom_type_scat_source
C C 0.0033 0.0016 'International Tables Vol C Tables 4.2.6.8 and 6.1.1.4'
H H 0.0000 0.0000 'International Tables Vol C Tables 4.2.6.8 and 6.1.1.4'
P P 0.1023 0.0942 'International Tables Vol C Tables 4.2.6.8 and 6.1.1.4'
S S 0.1246 0.1234 'International Tables Vol C Tables 4.2.6.8 and 6.1.1.4'
Ni Ni 0.3393 1.1124 'International Tables Vol C Tables 4.2.6.8 and 6.1.1.4'

loop_
_geom_angle_atom_site_label_1
_geom_angle_atom_site_label_2
_geom_angle_atom_site_label_3
_geom_angle
_geom_angle_site_symmetry_1
_geom_angle_site_symmetry_3
_geom_angle_publ_flag
S1 Ni1 S10 92.19(6) . . ?
S1 Ni1 P1 166.55(7) . . ?
S10 Ni1 P1 91.34(7) . . ?
S1 Ni1 S20 91.80(6) . . ?
S10 Ni1 S20 149.50(7) . . ?
P1 Ni1 S20 91.72(7) . . ?
C25 S1 C11 105.6(3) . . ?
C25 S1 Ni1 103.7(2) . . ?
C11 S1 Ni1 103.4(2) . . ?
C15 S2 C21 103.3(3) 2_566 . ?
C10 S10 Ni1 100.9(2) . . ?
C20 S20 Ni1 101.3(2) . . ?
C31 P1 C32 104.4(3) . . ?
C31 P1 C33 103.1(3) . . ?
C32 P1 C33 104.5(3) . . ?
C31 P1 Ni1 116.6(2) . . ?
C32 P1 Ni1 111.3(2) . . ?
C33 P1 Ni1 115.7(2) . . ?
C11 C10 C15 115.8(5) . . ?
C11 C10 S10 121.6(5) . . ?
C15 C10 S10 122.6(4) . . ?
C12 C11 C10 121.9(5) . . ?
C12 C11 S1 121.8(4) . . ?
C10 C11 S1 115.9(4) . . ?
C11 C12 C13 122.1(5) . . ?
C14 C13 C12 115.5(5) . . ?
C14 C13 C16 122.2(5) . . ?
C12 C13 C16 122.2(5) . . ?
C15 C14 C13 123.3(6) . . ?
C14 C15 C10 120.3(5) . . ?
C14 C15 S2 117.0(5) . 2_566 ?
C10 C15 S2 122.6(4) . 2_566 ?
C17 C16 C13 113.4(5) . . ?
C17 C16 C19 109.7(6) . . ?
C13 C16 C19 111.7(5) . . ?
C17 C16 C18 107.7(5) . . ?
C13 C16 C18 106.2(5) . . ?
C19 C16 C18 107.9(5) . . ?
C21 C20 C25 115.7(5) . . ?
C21 C20 S20 123.5(4) . . ?
C25 C20 S20 120.7(4) . . ?
C20 C21 C22 120.5(5) . . ?
C20 C21 S2 122.3(4) . . ?
C22 C21 S2 117.1(5) . . ?
C23 C22 C21 122.9(6) . . ?
C24 C23 C22 116.3(6) . . ?
C24 C23 C26 122.5(6) . . ?
C22 C23 C26 121.2(6) . . ?
C23 C24 C25 122.0(6) . . ?
C24 C25 C20 121.4(5) . . ?
C24 C25 S1 122.2(5) . . ?
C20 C25 S1 116.0(4) . . ?
C29 C26 C28 108.5(7) . . ?
C29 C26 C27 110.4(7) . . ?
C28 C26 C27 105.6(6) . . ?
C29 C26 C23 112.2(6) . . ?
C28 C26 C23 112.4(6) . . ?
C27 C26 C23 107.7(6) . . ?
S21 Ni2 S220 92.00(7) . . ?
S21 Ni2 S210 91.66(7) . . ?
S220 Ni2 S210 151.12(8) . . ?
S21 Ni2 P2 164.14(7) . . ?
S220 Ni2 P2 91.74(7) . . ?
S210 Ni2 P2 92.49(7) . . ?
C231 P2 C233 104.9(5) . . ?
C231 P2 C232 103.7(4) . . ?
C233 P2 C232 103.0(4) . . ?
C231 P2 Ni2 113.1(3) . . ?
C233 P2 Ni2 115.1(3) . . ?
C232 P2 Ni2 115.6(3) . . ?
C225 S21 C211 107.4(3) . . ?
C225 S21 Ni2 103.2(2) . . ?
C211 S21 Ni2 103.61(19) . . ?
C215 S22 C221 103.1(3) 2_655 . ?
C210 S210 Ni2 101.3(2) . . ?
C220 S220 Ni2 101.5(2) . . ?
C211 C210 C215 116.6(5) . . ?
C211 C210 S210 120.9(5) . . ?
C215 C210 S210 122.5(5) . . ?
C212 C211 C210 122.3(6) . . ?
C212 C211 S21 121.4(5) . . ?
C210 C211 S21 115.9(5) . . ?
C211 C212 C213 121.3(6) . . ?
C214 C213 C212 115.3(6) . . ?
C214 C213 C216 121.6(6) . . ?
C212 C213 C216 123.1(5) . . ?
C215 C214 C213 124.2(6) . . ?
C214 C215 C210 119.2(5) . . ?
C214 C215 S22 117.6(5) . 2_655 ?
C210 C215 S22 123.2(5) . 2_655 ?
C217 C216 C213 112.9(5) . . ?
C217 C216 C218 108.2(6) . . ?
C213 C216 C218 111.0(5) . . ?
C217 C216 C219 108.5(6) . . ?
C213 C216 C219 108.0(5) . . ?
C218 C216 C219 108.1(6) . . ?
C221 C220 C225 116.4(5) . . ?
C221 C220 S220 122.8(5) . . ?
C225 C220 S220 120.6(5) . . ?
C222 C221 C220 120.4(5) . . ?
C222 C221 S22 116.1(5) . . ?
C220 C221 S22 123.5(5) . . ?
C221 C222 C223 122.8(6) . . ?
C224 C223 C222 116.5(6) . . ?
C224 C223 C226 121.5(6) . . ?
C222 C223 C226 121.8(6) . . ?
C223 C224 C225 120.9(6) . . ?
C224 C225 C220 122.4(5) . . ?
C224 C225 S21 120.7(5) . . ?
C220 C225 S21 116.7(4) . . ?
C228 C226 C227 108.8(6) . . ?
C228 C226 C229 109.4(6) . . ?
C227 C226 C229 107.1(6) . . ?
C228 C226 C223 112.1(5) . . ?
C227 C226 C223 112.0(5) . . ?
C229 C226 C223 107.2(5) . . ?
C302 C300 C301 123(2) 2_556 . ?
C300 C301 C302 112.9(19) . . ?
C300 C302 C301 124.4(19) 2_556 . ?
C401 C400 C402 119.6(14) . 2_656 ?
C400 C401 C402 120.8(12) . . ?
C400 C402 C401 119.6(13) 2_656 . ?
C501 C500 C505 121.4(12) . . ?
C500 C501 C502 118.7(12) . . ?
C501 C502 C503 120.5(11) . . ?
C502 C503 C504 119.3(11) . . ?
C505 C504 C503 120.7(11) . . ?
C504 C505 C500 119.3(11) . . ?

loop_
_geom_bond_atom_site_label_1
_geom_bond_atom_site_label_2
_geom_bond_distance
_geom_bond_site_symmetry_2
_geom_bond_publ_flag
Ni1 S1 2.1443(17) . ?
Ni1 S10 2.1556(17) . ?
Ni1 P1 2.1587(18) . ?
Ni1 S20 2.1661(17) . ?
S1 C25 1.784(6) . ?
S1 C11 1.785(6) . ?
S2 C15 1.779(6) 2_566 ?
S2 C21 1.796(6) . ?
S10 C10 1.752(6) . ?
S20 C20 1.756(6) . ?
P1 C31 1.798(6) . ?
P1 C32 1.804(6) . ?
P1 C33 1.819(6) . ?
C10 C11 1.393(7) . ?
C10 C15 1.414(7) . ?
C11 C12 1.380(7) . ?
C12 C13 1.392(7) . ?
C13 C14 1.391(7) . ?
C13 C16 1.521(7) . ?
C14 C15 1.381(7) . ?
C15 S2 1.779(6) 2_566 ?
C16 C17 1.518(8) . ?
C16 C19 1.521(8) . ?
C16 C18 1.554(8) . ?
C20 C21 1.388(7) . ?
C20 C25 1.410(7) . ?
C21 C22 1.399(7) . ?
C22 C23 1.374(7) . ?
C23 C24 1.374(7) . ?
C23 C26 1.536(8) . ?
C24 C25 1.385(7) . ?
C26 C29 1.487(9) . ?
C26 C28 1.514(8) . ?
C26 C27 1.529(10) . ?
Ni2 S21 2.1472(17) . ?
Ni2 S220 2.1585(19) . ?
Ni2 S210 2.1587(18) . ?
Ni2 P2 2.1633(19) . ?
P2 C231 1.763(7) . ?
P2 C233 1.786(7) . ?
P2 C232 1.792(7) . ?
S21 C225 1.792(6) . ?
S21 C211 1.797(6) . ?
S22 C215 1.771(6) 2_655 ?
S22 C221 1.781(6) . ?
S210 C210 1.766(6) . ?
S220 C220 1.758(6) . ?
C210 C211 1.388(7) . ?
C210 C215 1.403(7) . ?
C211 C212 1.381(7) . ?
C212 C213 1.398(7) . ?
C213 C214 1.390(7) . ?
C213 C216 1.526(8) . ?
C214 C215 1.385(7) . ?
C215 S22 1.771(6) 2_655 ?
C216 C217 1.516(8) . ?
C216 C218 1.528(8) . ?
C216 C219 1.532(8) . ?
C220 C221 1.388(7) . ?
C220 C225 1.391(7) . ?
C221 C222 1.387(7) . ?
C222 C223 1.392(8) . ?
C223 C224 1.377(7) . ?
C223 C226 1.536(8) . ?
C224 C225 1.388(7) . ?
C226 C228 1.513(8) . ?
C226 C227 1.523(9) . ?
C226 C229 1.533(9) . ?
C300 C302 1.311(17) 2_556 ?
C300 C301 1.34(2) . ?
C301 C302 1.40(2) . ?
C302 C300 1.311(17) 2_556 ?
C400 C401 1.318(14) . ?
C400 C402 1.336(15) 2_656 ?
C401 C402 1.362(15) . ?
C402 C400 1.336(15) 2_656 ?
C500 C501 1.330(14) . ?
C500 C505 1.345(14) . ?
C501 C502 1.333(14) . ?
C502 C503 1.340(13) . ?
C503 C504 1.348(13) . ?
C504 C505 1.306(13) . ?
